data_4024272
loop_
_publ_author_name
'Wei Li'
'Min Shi'

_publ_section_title
;
A Catalytic Method for the Preparation of Polysubstituted Cyclopentanes:
[3+2] Cycloaddition of Vinylidenecyclopropanes with Activated Olefins
Catalyzed by Triflic Imide
;
_journal_name_full 'Journal of Organic Chemistry'
_journal_page_first 856
_journal_page_last 860
_journal_paper_doi 10.1021/jo802294s
_journal_volume 74
_journal_year 2009
_chemical_formula_sum 'C33 H28 O'
_chemical_formula_weight 440.55
_chemical_name_systematic
; 
 ? 
;
_space_group_IT_number 2
_symmetry_cell_setting triclinic
_symmetry_space_group_name_Hall '-P 1'
_symmetry_space_group_name_H-M 'P -1'
_atom_sites_solution_hydrogens geom
_atom_sites_solution_primary direct
_atom_sites_solution_secondary difmap
_audit_creation_method SHELXL-97
_cell_angle_alpha 63.725(5)
_cell_angle_beta 69.340(5)
_cell_angle_gamma 72.309(5)
_cell_formula_units_Z 2
_cell_length_a 10.370(3)
_cell_length_b 11.442(3)
_cell_length_c 12.838(3)
_cell_measurement_reflns_used 953
_cell_measurement_temperature 293(2)
_cell_measurement_theta_max 41.971
_cell_measurement_theta_min 4.765
_cell_volume 1258.1(6)
_computing_cell_refinement 'Bruker SMART'
_computing_data_collection 'Bruker SMART'
_computing_data_reduction 'Bruker SHELXTL'
_computing_molecular_graphics 'Bruker SHELXTL'
_computing_publication_material 'Bruker SHELXTL'
_computing_structure_refinement 'SHELXL-97 (Sheldrick, 1997)'
_computing_structure_solution 'SHELXS-97 (Sheldrick, 1990)'
_diffrn_ambient_temperature 293(2)
_diffrn_measured_fraction_theta_full 0.986
_diffrn_measured_fraction_theta_max 0.986
_diffrn_measurement_device_type 'CCD area detector'
_diffrn_measurement_method 'phi and omega scans'
_diffrn_radiation_monochromator graphite
_diffrn_radiation_source 'fine-focus sealed tube'
_diffrn_radiation_type MoK\a
_diffrn_radiation_wavelength 0.71073
_diffrn_reflns_av_R_equivalents 0.1335
_diffrn_reflns_av_sigmaI/netI 0.1530
_diffrn_reflns_limit_h_max 7
_diffrn_reflns_limit_h_min -12
_diffrn_reflns_limit_k_max 12
_diffrn_reflns_limit_k_min -13
_diffrn_reflns_limit_l_max 15
_diffrn_reflns_limit_l_min -15
_diffrn_reflns_number 6682
_diffrn_reflns_theta_full 25.50
_diffrn_reflns_theta_max 25.50
_diffrn_reflns_theta_min 1.83
_exptl_absorpt_coefficient_mu 0.068
_exptl_absorpt_correction_T_max 1.0000
_exptl_absorpt_correction_T_min 0.7726
_exptl_absorpt_correction_type empirical
_exptl_absorpt_process_details sadabs
_exptl_crystal_colour colorless
_exptl_crystal_density_diffrn 1.163
_exptl_crystal_density_method 'not measured'
_exptl_crystal_description prismatic
_exptl_crystal_F_000 468
_exptl_crystal_size_max 0.397
_exptl_crystal_size_mid 0.240
_exptl_crystal_size_min 0.201
_refine_diff_density_max 0.223
_refine_diff_density_min -0.272
_refine_diff_density_rms 0.059
_refine_ls_extinction_method none
_refine_ls_goodness_of_fit_ref 0.877
_refine_ls_hydrogen_treatment constr
_refine_ls_matrix_type full
_refine_ls_number_parameters 308
_refine_ls_number_reflns 4633
_refine_ls_number_restraints 0
_refine_ls_restrained_S_all 0.877
_refine_ls_R_factor_all 0.1592
_refine_ls_R_factor_gt 0.0822
_refine_ls_shift/su_max 0.000
_refine_ls_shift/su_mean 0.000
_refine_ls_structure_factor_coef Fsqd
_refine_ls_weighting_details 'calc w=1/[\s^2^(Fo^2^)+(0.0881P)^2^+0.0000P] where P=(Fo^2^+2Fc^2^)/3'
_refine_ls_weighting_scheme calc
_refine_ls_wR_factor_gt 0.1860
_refine_ls_wR_factor_ref 0.2258
_reflns_number_gt 2029
_reflns_number_total 4633
_reflns_threshold_expression >2sigma(I)
_cod_data_source_file jo802294s_si_002.cif
_cod_data_source_block cd2881
_cod_depositor_comments
;
The following automatic conversions were performed:
'_symmetry_cell_setting' value 'Triclinic' changed to 'triclinic'
according to '/home/saulius/struct/CIF-dictionaries/cif_core.dic'
dictionary named 'cif_core.dic' version 2.4.1 from 2010-06-29.

Automatic conversion script
Id: cif_fix_enum 1527 2010-12-29 10:47:43Z saulius 
;
_cod_original_sg_symbol_H-M P-1
_cod_database_code 4024272

loop_
_symmetry_equiv_pos_as_xyz
'x, y, z'
'-x, -y, -z'

loop_
_atom_site_label
_atom_site_type_symbol
_atom_site_fract_x
_atom_site_fract_y
_atom_site_fract_z
_atom_site_U_iso_or_equiv
_atom_site_adp_type
_atom_site_occupancy
_atom_site_symmetry_multiplicity
_atom_site_calc_flag
_atom_site_refinement_flags
_atom_site_disorder_assembly
_atom_site_disorder_group
O1 O 0.1161(3) 1.3649(2) 0.2696(2) 0.0807(9) Uani 1 1 d . . .
C1 C 0.6003(4) 1.1097(3) 0.2428(3) 0.0494(9) Uani 1 1 d . . .
C2 C 0.4828(4) 1.1044(3) 0.2251(3) 0.0522(9) Uani 1 1 d . . .
C3 C 0.3763(4) 1.2258(3) 0.1779(3) 0.0652(11) Uani 1 1 d . . .
H3A H 0.4047 1.2654 0.0909 0.078 Uiso 1 1 calc R . .
H3B H 0.3670 1.2912 0.2099 0.078 Uiso 1 1 calc R . .
C4 C 0.2372(4) 1.1765(3) 0.2202(3) 0.0622(10) Uani 1 1 d . . .
H4 H 0.2200 1.1753 0.1503 0.075 Uiso 1 1 calc R . .
C5 C 0.2637(3) 1.0309(3) 0.3088(3) 0.0638(10) Uani 1 1 d . . .
H5A H 0.2406 1.0258 0.3906 0.077 Uiso 1 1 calc R . .
H5B H 0.2095 0.9773 0.3056 0.077 Uiso 1 1 calc R . .
C6 C 0.4188(3) 0.9875(3) 0.2635(3) 0.0534(9) Uani 1 1 d . . .
C7 C 0.4793(4) 0.8735(3) 0.2459(3) 0.0515(9) Uani 1 1 d . . .
C8 C 0.1127(4) 1.2599(4) 0.2721(4) 0.0687(11) Uani 1 1 d . . .
C9 C -0.0207(5) 1.2068(5) 0.3295(6) 0.150(3) Uani 1 1 d . . .
H9A H -0.0755 1.2380 0.3929 0.224 Uiso 1 1 calc R . .
H9B H -0.0002 1.1118 0.3619 0.224 Uiso 1 1 calc R . .
H9C H -0.0722 1.2364 0.2705 0.224 Uiso 1 1 calc R . .
C10 C 0.6445(3) 1.2405(3) 0.1929(3) 0.0539(9) Uani 1 1 d . . .
C11 C 0.6956(4) 1.3049(3) 0.0713(3) 0.0739(12) Uani 1 1 d . . .
H11 H 0.7021 1.2663 0.0189 0.089 Uiso 1 1 calc R . .
C12 C 0.7376(5) 1.4262(4) 0.0253(4) 0.0859(14) Uani 1 1 d . . .
H12 H 0.7716 1.4683 -0.0571 0.103 Uiso 1 1 calc R . .
C13 C 0.7288(5) 1.4831(4) 0.1011(5) 0.0930(15) Uani 1 1 d . . .
H13 H 0.7587 1.5635 0.0707 0.112 Uiso 1 1 calc R . .
C14 C 0.6764(6) 1.4228(4) 0.2217(5) 0.0975(16) Uani 1 1 d . . .
H14 H 0.6663 1.4641 0.2730 0.117 Uiso 1 1 calc R . .
C15 C 0.6384(5) 1.3003(4) 0.2678(4) 0.0751(12) Uani 1 1 d . . .
H15 H 0.6082 1.2574 0.3506 0.090 Uiso 1 1 calc R . .
C16 C 0.6932(3) 0.9940(3) 0.3093(3) 0.0485(9) Uani 1 1 d . . .
C17 C 0.6365(4) 0.9034(3) 0.4213(3) 0.0570(10) Uani 1 1 d . . .
H17 H 0.5400 0.9139 0.4537 0.068 Uiso 1 1 calc R . .
C18 C 0.7235(4) 0.7976(3) 0.4844(3) 0.0697(11) Uani 1 1 d . . .
H18 H 0.6854 0.7384 0.5599 0.084 Uiso 1 1 calc R . .
C19 C 0.8647(4) 0.7798(4) 0.4366(4) 0.0751(12) Uani 1 1 d . . .
H19 H 0.9221 0.7071 0.4785 0.090 Uiso 1 1 calc R . .
C20 C 0.9230(4) 0.8695(4) 0.3258(4) 0.0742(12) Uani 1 1 d . . .
H20 H 1.0195 0.8587 0.2937 0.089 Uiso 1 1 calc R . .
C21 C 0.8352(4) 0.9754(3) 0.2636(3) 0.0633(10) Uani 1 1 d . . .
H21 H 0.8739 1.0353 0.1889 0.076 Uiso 1 1 calc R . .
C22 C 0.4005(4) 0.7657(3) 0.2913(3) 0.0576(10) Uani 1 1 d . . .
C23 C 0.3977(5) 0.7103(4) 0.2153(4) 0.0797(13) Uani 1 1 d . . .
H23 H 0.4488 0.7402 0.1355 0.096 Uiso 1 1 calc R . .
C24 C 0.3214(6) 0.6126(4) 0.2551(5) 0.1002(16) Uani 1 1 d . . .
H24 H 0.3223 0.5766 0.2025 0.120 Uiso 1 1 calc R . .
C25 C 0.2445(5) 0.5679(4) 0.3713(6) 0.0991(17) Uani 1 1 d . . .
H25 H 0.1907 0.5035 0.3974 0.119 Uiso 1 1 calc R . .
C26 C 0.2464(5) 0.6175(4) 0.4484(5) 0.1015(17) Uani 1 1 d . . .
H26 H 0.1970 0.5849 0.5286 0.122 Uiso 1 1 calc R . .
C27 C 0.3222(4) 0.7167(4) 0.4079(4) 0.0828(13) Uani 1 1 d . . .
H27 H 0.3202 0.7518 0.4615 0.099 Uiso 1 1 calc R . .
C28 C 0.6269(4) 0.8497(3) 0.1780(3) 0.0553(9) Uani 1 1 d . . .
C29 C 0.7191(4) 0.7349(3) 0.2268(3) 0.0683(11) Uani 1 1 d . . .
H29 H 0.6874 0.6729 0.3027 0.082 Uiso 1 1 calc R . .
C30 C 0.8570(4) 0.7131(4) 0.1633(4) 0.0834(13) Uani 1 1 d . . .
H30 H 0.9165 0.6351 0.1950 0.100 Uiso 1 1 calc R . .
C31 C 0.9054(5) 0.8056(5) 0.0545(5) 0.0955(15) Uani 1 1 d . . .
H31 H 0.9993 0.7921 0.0138 0.115 Uiso 1 1 calc R . .
C32 C 0.8173(5) 0.9189(5) 0.0038(4) 0.0932(15) Uani 1 1 d . . .
H32 H 0.8505 0.9804 -0.0721 0.112 Uiso 1 1 calc R . .
C33 C 0.6812(4) 0.9404(4) 0.0654(3) 0.0689(11) Uani 1 1 d . . .
H33 H 0.6227 1.0180 0.0312 0.083 Uiso 1 1 calc R . .

loop_
_atom_site_aniso_label
_atom_site_aniso_U_11
_atom_site_aniso_U_22
_atom_site_aniso_U_33
_atom_site_aniso_U_23
_atom_site_aniso_U_13
_atom_site_aniso_U_12
O1 0.085(2) 0.0465(16) 0.093(2) -0.0262(14) -0.0130(15) 0.0002(15)
C1 0.048(2) 0.0313(17) 0.055(2) -0.0130(15) -0.0073(16) -0.0009(16)
C2 0.053(2) 0.0317(17) 0.053(2) -0.0110(15) -0.0066(17) 0.0023(16)
C3 0.055(2) 0.0396(19) 0.075(3) -0.0107(17) -0.0125(18) 0.0049(18)
C4 0.060(2) 0.043(2) 0.084(3) -0.0264(19) -0.025(2) 0.0030(18)
C5 0.049(2) 0.044(2) 0.091(3) -0.0254(19) -0.0117(19) -0.0052(17)
C6 0.049(2) 0.0348(18) 0.066(2) -0.0137(16) -0.0119(17) -0.0052(16)
C7 0.055(2) 0.0348(18) 0.061(2) -0.0159(16) -0.0133(17) -0.0080(16)
C8 0.052(2) 0.054(2) 0.093(3) -0.029(2) -0.020(2) 0.004(2)
C9 0.057(3) 0.100(4) 0.287(8) -0.106(5) -0.009(4) 0.003(3)
C10 0.050(2) 0.0364(18) 0.063(2) -0.0115(17) -0.0141(17) -0.0029(16)
C11 0.089(3) 0.044(2) 0.071(3) -0.0141(19) -0.006(2) -0.016(2)
C12 0.100(4) 0.045(2) 0.087(3) 0.002(2) -0.018(3) -0.027(2)
C13 0.115(4) 0.039(2) 0.123(4) -0.004(3) -0.052(3) -0.025(2)
C14 0.151(5) 0.046(2) 0.113(4) -0.020(3) -0.062(3) -0.023(3)
C15 0.103(3) 0.047(2) 0.074(3) -0.012(2) -0.029(2) -0.019(2)
C16 0.049(2) 0.0300(17) 0.060(2) -0.0144(15) -0.0105(16) -0.0057(16)
C17 0.053(2) 0.043(2) 0.060(2) -0.0167(17) -0.0037(17) -0.0046(17)
C18 0.080(3) 0.044(2) 0.062(2) -0.0096(18) -0.015(2) 0.001(2)
C19 0.077(3) 0.047(2) 0.083(3) -0.011(2) -0.033(2) 0.007(2)
C20 0.051(2) 0.053(2) 0.098(3) -0.015(2) -0.019(2) -0.005(2)
C21 0.060(3) 0.042(2) 0.071(2) -0.0092(18) -0.0152(19) -0.0081(19)
C22 0.052(2) 0.0349(18) 0.075(3) -0.0167(18) -0.0146(19) -0.0009(17)
C23 0.093(3) 0.055(2) 0.096(3) -0.025(2) -0.027(2) -0.022(2)
C24 0.116(4) 0.057(3) 0.143(5) -0.040(3) -0.045(4) -0.017(3)
C25 0.083(4) 0.045(3) 0.153(5) -0.022(3) -0.023(3) -0.021(2)
C26 0.098(4) 0.062(3) 0.115(4) -0.016(3) -0.001(3) -0.035(3)
C27 0.083(3) 0.060(3) 0.090(3) -0.022(2) -0.006(2) -0.020(2)
C28 0.053(2) 0.043(2) 0.070(2) -0.0263(18) -0.0081(18) -0.0090(17)
C29 0.066(3) 0.044(2) 0.088(3) -0.031(2) -0.011(2) 0.000(2)
C30 0.064(3) 0.062(3) 0.121(4) -0.053(3) -0.009(3) 0.005(2)
C31 0.058(3) 0.115(4) 0.110(4) -0.064(4) 0.009(3) -0.012(3)
C32 0.090(4) 0.101(4) 0.074(3) -0.039(3) 0.011(3) -0.027(3)
C33 0.070(3) 0.060(2) 0.064(3) -0.024(2) -0.001(2) -0.013(2)

loop_
_atom_type_symbol
_atom_type_description
_atom_type_scat_dispersion_real
_atom_type_scat_dispersion_imag
_atom_type_scat_source
C C 0.0033 0.0016 'International Tables Vol C Tables 4.2.6.8 and 6.1.1.4'
H H 0.0000 0.0000 'International Tables Vol C Tables 4.2.6.8 and 6.1.1.4'
O O 0.0106 0.0060 'International Tables Vol C Tables 4.2.6.8 and 6.1.1.4'

loop_
_geom_angle_atom_site_label_1
_geom_angle_atom_site_label_2
_geom_angle_atom_site_label_3
_geom_angle
_geom_angle_site_symmetry_1
_geom_angle_site_symmetry_3
_geom_angle_publ_flag
C2 C1 C16 125.2(3) . . ?
C2 C1 C10 118.8(3) . . ?
C16 C1 C10 116.0(3) . . ?
C1 C2 C6 129.0(3) . . ?
C1 C2 C3 123.8(3) . . ?
C6 C2 C3 106.5(3) . . ?
C2 C3 C4 106.0(3) . . ?
C2 C3 H3A 110.5 . . ?
C4 C3 H3A 110.5 . . ?
C2 C3 H3B 110.5 . . ?
C4 C3 H3B 110.5 . . ?
H3A C3 H3B 108.7 . . ?
C8 C4 C3 114.8(3) . . ?
C8 C4 C5 113.3(3) . . ?
C3 C4 C5 105.4(3) . . ?
C8 C4 H4 107.7 . . ?
C3 C4 H4 107.7 . . ?
C5 C4 H4 107.7 . . ?
C6 C5 C4 102.8(3) . . ?
C6 C5 H5A 111.2 . . ?
C4 C5 H5A 111.2 . . ?
C6 C5 H5B 111.2 . . ?
C4 C5 H5B 111.2 . . ?
H5A C5 H5B 109.1 . . ?
C7 C6 C2 128.3(3) . . ?
C7 C6 C5 125.7(3) . . ?
C2 C6 C5 105.3(3) . . ?
C6 C7 C22 121.4(3) . . ?
C6 C7 C28 122.5(3) . . ?
C22 C7 C28 116.1(3) . . ?
O1 C8 C9 119.8(4) . . ?
O1 C8 C4 123.3(4) . . ?
C9 C8 C4 116.8(4) . . ?
C8 C9 H9A 109.5 . . ?
C8 C9 H9B 109.5 . . ?
H9A C9 H9B 109.5 . . ?
C8 C9 H9C 109.5 . . ?
H9A C9 H9C 109.5 . . ?
H9B C9 H9C 109.5 . . ?
C11 C10 C15 117.5(3) . . ?
C11 C10 C1 121.5(3) . . ?
C15 C10 C1 121.0(3) . . ?
C10 C11 C12 121.4(4) . . ?
C10 C11 H11 119.3 . . ?
C12 C11 H11 119.3 . . ?
C13 C12 C11 119.7(4) . . ?
C13 C12 H12 120.1 . . ?
C11 C12 H12 120.1 . . ?
C12 C13 C14 120.2(4) . . ?
C12 C13 H13 119.9 . . ?
C14 C13 H13 119.9 . . ?
C13 C14 C15 120.1(4) . . ?
C13 C14 H14 120.0 . . ?
C15 C14 H14 120.0 . . ?
C14 C15 C10 121.1(4) . . ?
C14 C15 H15 119.5 . . ?
C10 C15 H15 119.5 . . ?
C21 C16 C17 118.6(3) . . ?
C21 C16 C1 121.2(3) . . ?
C17 C16 C1 120.2(3) . . ?
C18 C17 C16 120.1(3) . . ?
C18 C17 H17 119.9 . . ?
C16 C17 H17 119.9 . . ?
C19 C18 C17 120.4(3) . . ?
C19 C18 H18 119.8 . . ?
C17 C18 H18 119.8 . . ?
C18 C19 C20 120.3(4) . . ?
C18 C19 H19 119.8 . . ?
C20 C19 H19 119.8 . . ?
C19 C20 C21 118.9(4) . . ?
C19 C20 H20 120.6 . . ?
C21 C20 H20 120.6 . . ?
C16 C21 C20 121.7(3) . . ?
C16 C21 H21 119.1 . . ?
C20 C21 H21 119.1 . . ?
C27 C22 C23 115.9(4) . . ?
C27 C22 C7 123.2(4) . . ?
C23 C22 C7 120.8(3) . . ?
C24 C23 C22 121.7(4) . . ?
C24 C23 H23 119.2 . . ?
C22 C23 H23 119.2 . . ?
C25 C24 C23 120.4(5) . . ?
C25 C24 H24 119.8 . . ?
C23 C24 H24 119.8 . . ?
C26 C25 C24 119.7(5) . . ?
C26 C25 H25 120.1 . . ?
C24 C25 H25 120.1 . . ?
C25 C26 C27 119.8(5) . . ?
C25 C26 H26 120.1 . . ?
C27 C26 H26 120.1 . . ?
C22 C27 C26 122.5(4) . . ?
C22 C27 H27 118.7 . . ?
C26 C27 H27 118.7 . . ?
C33 C28 C29 117.1(3) . . ?
C33 C28 C7 122.2(3) . . ?
C29 C28 C7 120.7(3) . . ?
C30 C29 C28 120.6(4) . . ?
C30 C29 H29 119.7 . . ?
C28 C29 H29 119.7 . . ?
C31 C30 C29 120.0(4) . . ?
C31 C30 H30 120.0 . . ?
C29 C30 H30 120.0 . . ?
C30 C31 C32 120.8(4) . . ?
C30 C31 H31 119.6 . . ?
C32 C31 H31 119.6 . . ?
C33 C32 C31 119.4(4) . . ?
C33 C32 H32 120.3 . . ?
C31 C32 H32 120.3 . . ?
C32 C33 C28 122.0(4) . . ?
C32 C33 H33 119.0 . . ?
C28 C33 H33 119.0 . . ?

loop_
_geom_bond_atom_site_label_1
_geom_bond_atom_site_label_2
_geom_bond_distance
_geom_bond_site_symmetry_2
_geom_bond_publ_flag
O1 C8 1.198(4) . ?
C1 C2 1.339(5) . ?
C1 C16 1.488(4) . ?
C1 C10 1.490(4) . ?
C2 C6 1.483(4) . ?
C2 C3 1.520(5) . ?
C3 C4 1.537(5) . ?
C3 H3A 0.9700 . ?
C3 H3B 0.9700 . ?
C4 C8 1.493(5) . ?
C4 C5 1.553(4) . ?
C4 H4 0.9800 . ?
C5 C6 1.511(5) . ?
C5 H5A 0.9700 . ?
C5 H5B 0.9700 . ?
C6 C7 1.345(4) . ?
C7 C22 1.473(4) . ?
C7 C28 1.480(4) . ?
C8 C9 1.490(6) . ?
C9 H9A 0.9600 . ?
C9 H9B 0.9600 . ?
C9 H9C 0.9600 . ?
C10 C11 1.377(5) . ?
C10 C15 1.382(5) . ?
C11 C12 1.387(5) . ?
C11 H11 0.9300 . ?
C12 C13 1.357(6) . ?
C12 H12 0.9300 . ?
C13 C14 1.362(6) . ?
C13 H13 0.9300 . ?
C14 C15 1.380(5) . ?
C14 H14 0.9300 . ?
C15 H15 0.9300 . ?
C16 C21 1.367(4) . ?
C16 C17 1.394(4) . ?
C17 C18 1.386(5) . ?
C17 H17 0.9300 . ?
C18 C19 1.363(5) . ?
C18 H18 0.9300 . ?
C19 C20 1.385(5) . ?
C19 H19 0.9300 . ?
C20 C21 1.386(5) . ?
C20 H20 0.9300 . ?
C21 H21 0.9300 . ?
C22 C27 1.374(5) . ?
C22 C23 1.391(5) . ?
C23 C24 1.372(5) . ?
C23 H23 0.9300 . ?
C24 C25 1.362(6) . ?
C24 H24 0.9300 . ?
C25 C26 1.349(6) . ?
C25 H25 0.9300 . ?
C26 C27 1.381(5) . ?
C26 H26 0.9300 . ?
C27 H27 0.9300 . ?
C28 C33 1.391(5) . ?
C28 C29 1.401(5) . ?
C29 C30 1.383(5) . ?
C29 H29 0.9300 . ?
C30 C31 1.357(6) . ?
C30 H30 0.9300 . ?
C31 C32 1.376(6) . ?
C31 H31 0.9300 . ?
C32 C33 1.361(5) . ?
C32 H32 0.9300 . ?
C33 H33 0.9300 . ?

loop_
_geom_torsion_atom_site_label_1
_geom_torsion_atom_site_label_2
_geom_torsion_atom_site_label_3
_geom_torsion_atom_site_label_4
_geom_torsion
_geom_torsion_site_symmetry_1
_geom_torsion_site_symmetry_2
_geom_torsion_site_symmetry_3
_geom_torsion_site_symmetry_4
_geom_torsion_publ_flag
C16 C1 C2 C6 -1.0(6) . . . . ?
C10 C1 C2 C6 178.9(3) . . . . ?
C16 C1 C2 C3 168.0(3) . . . . ?
C10 C1 C2 C3 -12.1(5) . . . . ?
C1 C2 C3 C4 -156.9(3) . . . . ?
C6 C2 C3 C4 14.2(4) . . . . ?
C2 C3 C4 C8 134.6(3) . . . . ?
C2 C3 C4 C5 9.2(4) . . . . ?
C8 C4 C5 C6 -154.9(3) . . . . ?
C3 C4 C5 C6 -28.5(4) . . . . ?
C1 C2 C6 C7 -51.7(6) . . . . ?
C3 C2 C6 C7 137.8(4) . . . . ?
C1 C2 C6 C5 137.6(4) . . . . ?
C3 C2 C6 C5 -32.9(4) . . . . ?
C4 C5 C6 C7 -133.2(4) . . . . ?
C4 C5 C6 C2 37.9(4) . . . . ?
C2 C6 C7 C22 179.4(3) . . . . ?
C5 C6 C7 C22 -11.6(6) . . . . ?
C2 C6 C7 C28 -2.1(6) . . . . ?
C5 C6 C7 C28 166.9(3) . . . . ?
C3 C4 C8 O1 8.0(6) . . . . ?
C5 C4 C8 O1 129.1(4) . . . . ?
C3 C4 C8 C9 -171.9(4) . . . . ?
C5 C4 C8 C9 -50.7(5) . . . . ?
C2 C1 C10 C11 -71.3(5) . . . . ?
C16 C1 C10 C11 108.7(4) . . . . ?
C2 C1 C10 C15 110.2(4) . . . . ?
C16 C1 C10 C15 -69.8(4) . . . . ?
C15 C10 C11 C12 -0.9(6) . . . . ?
C1 C10 C11 C12 -179.5(4) . . . . ?
C10 C11 C12 C13 0.2(7) . . . . ?
C11 C12 C13 C14 -1.3(7) . . . . ?
C12 C13 C14 C15 3.2(8) . . . . ?
C13 C14 C15 C10 -4.0(7) . . . . ?
C11 C10 C15 C14 2.8(6) . . . . ?
C1 C10 C15 C14 -178.6(4) . . . . ?
C2 C1 C16 C21 133.4(4) . . . . ?
C10 C1 C16 C21 -46.6(4) . . . . ?
C2 C1 C16 C17 -47.8(5) . . . . ?
C10 C1 C16 C17 132.2(3) . . . . ?
C21 C16 C17 C18 0.5(5) . . . . ?
C1 C16 C17 C18 -178.3(3) . . . . ?
C16 C17 C18 C19 -1.4(6) . . . . ?
C17 C18 C19 C20 1.9(6) . . . . ?
C18 C19 C20 C21 -1.4(6) . . . . ?
C17 C16 C21 C20 -0.1(5) . . . . ?
C1 C16 C21 C20 178.7(3) . . . . ?
C19 C20 C21 C16 0.5(6) . . . . ?
C6 C7 C22 C27 -50.3(5) . . . . ?
C28 C7 C22 C27 131.1(4) . . . . ?
C6 C7 C22 C23 127.4(4) . . . . ?
C28 C7 C22 C23 -51.2(5) . . . . ?
C27 C22 C23 C24 -0.1(6) . . . . ?
C7 C22 C23 C24 -178.0(4) . . . . ?
C22 C23 C24 C25 0.7(7) . . . . ?
C23 C24 C25 C26 -1.9(8) . . . . ?
C24 C25 C26 C27 2.5(8) . . . . ?
C23 C22 C27 C26 0.8(6) . . . . ?
C7 C22 C27 C26 178.6(4) . . . . ?
C25 C26 C27 C22 -2.0(7) . . . . ?
C6 C7 C28 C33 -49.5(5) . . . . ?
C22 C7 C28 C33 129.1(4) . . . . ?
C6 C7 C28 C29 128.8(4) . . . . ?
C22 C7 C28 C29 -52.6(5) . . . . ?
C33 C28 C29 C30 -1.4(5) . . . . ?
C7 C28 C29 C30 -179.9(3) . . . . ?
C28 C29 C30 C31 2.5(6) . . . . ?
C29 C30 C31 C32 -2.9(7) . . . . ?
C30 C31 C32 C33 2.3(7) . . . . ?
C31 C32 C33 C28 -1.2(7) . . . . ?
C29 C28 C33 C32 0.8(6) . . . . ?
C7 C28 C33 C32 179.3(4) . . . . ?

loop_
_cod_related_entry_id
_cod_related_entry_database
_cod_related_entry_code
1 ChemSpider 30658876
